data_2022543
loop_
_publ_author_name
'Smith, Gary L. N.'
'Taylor, Richard W.'

_publ_section_title
;
 Synthesis and structures of three benzoannelated macrobicyclic diamides
;
_journal_coeditor_code JX3069
_journal_issue 3
_journal_name_full 'Acta Crystallographica Section C'
_journal_page_first
;
;
_journal_paper_doi 10.1107/S2053229622001449
_journal_volume 78
_journal_year 2022
_chemical_formula_iupac 'C26 H32 N2 O8'
_chemical_formula_moiety 'C26 H32 N2 O8'
_chemical_formula_sum 'C26 H32 N2 O8'
_chemical_formula_weight 500.53
_chemical_name_common
9,10,20,21-Tetrahydro-5,14-(ethanooxyethanooxyethano)dibenzo[<i>e</i>,<i>q</i>]-[1,4,10,13,7,16]tetraoxadiazacyclooctadecine-6,13-dione
_chemical_name_systematic
8,11,21,24,29,32-Hexaoxa-1,18-diazatetracyclo[16.8.8.0^2,7^.0^12,17^]tetratriaconta-2,4,6,12(17),13,15-hexaene-19,26-dione
_space_group_crystal_system triclinic
_space_group_IT_number 2
_space_group_name_Hall '-P 1'
_space_group_name_H-M_alt 'P -1'
_atom_sites_solution_hydrogens geom
_atom_sites_solution_primary direct
_atom_sites_solution_secondary difmap
_audit_creation_method SHELXL-2018/1
_cell_angle_alpha 75.369(8)
_cell_angle_beta 82.049(8)
_cell_angle_gamma 89.151(8)
_cell_formula_units_Z 2
_cell_length_a 8.697(4)
_cell_length_b 9.203(4)
_cell_length_c 15.916(6)
_cell_measurement_reflns_used 5587
_cell_measurement_temperature 100(2)
_cell_measurement_theta_max 28.2
_cell_measurement_theta_min 1.4
_cell_volume 1220.5(9)
_computing_cell_refinement
;
SMART (Bruker, 1998)
;
_computing_data_collection
;
SMART (Bruker, 1998)
;
_computing_data_reduction
;
SAINT (Bruker, 1998)
;
_computing_molecular_graphics
;
Mercury (Macrae <i>et al.</i>,  2020)
;
_computing_publication_material
;
SHELXL2018 (Sheldrick, 2015b)
;
_computing_structure_refinement
;
SHELXL2018 (Sheldrick, 2015b)
;
_computing_structure_solution
;
SHELXT (Sheldrick, 2015a)
;
_diffrn_ambient_temperature 100(2)
_diffrn_measured_fraction_theta_full 0.990
_diffrn_measured_fraction_theta_max 0.927
_diffrn_measurement_device_type 'Bruker APEX CCD'
_diffrn_measurement_method '\w scans'
_diffrn_radiation_type MoK\a
_diffrn_radiation_wavelength 0.71073
_diffrn_reflns_av_R_equivalents 0.0313
_diffrn_reflns_av_unetI/netI 0.0492
_diffrn_reflns_limit_h_max 11
_diffrn_reflns_limit_h_min -11
_diffrn_reflns_limit_k_max 12
_diffrn_reflns_limit_k_min -12
_diffrn_reflns_limit_l_max 20
_diffrn_reflns_limit_l_min -21
_diffrn_reflns_number 10746
_diffrn_reflns_theta_full 25.242
_diffrn_reflns_theta_max 28.263
_diffrn_reflns_theta_min 2.288
_diffrn_source 'fine-focus sealed tube'
_exptl_absorpt_coefficient_mu 0.101
_exptl_absorpt_correction_T_max 0.996
_exptl_absorpt_correction_T_min 0.988
_exptl_absorpt_correction_type multi-scan
_exptl_absorpt_process_details
;
(SADABS; Sheldrick, 2002)
;
_exptl_crystal_colour colourless
_exptl_crystal_density_diffrn 1.362
_exptl_crystal_description plate
_exptl_crystal_F_000 532
_exptl_crystal_size_max 0.12
_exptl_crystal_size_mid 0.06
_exptl_crystal_size_min 0.04
_refine_diff_density_max 0.510
_refine_diff_density_min -0.295
_refine_ls_extinction_method none
_refine_ls_goodness_of_fit_ref 1.025
_refine_ls_hydrogen_treatment constr
_refine_ls_matrix_type full
_refine_ls_number_parameters 325
_refine_ls_number_reflns 5616
_refine_ls_number_restraints 0
_refine_ls_restrained_S_all 1.025
_refine_ls_R_factor_all 0.0730
_refine_ls_R_factor_gt 0.0554
_refine_ls_shift/su_max 0.000
_refine_ls_shift/su_mean 0.000
_refine_ls_structure_factor_coef Fsqd
_refine_ls_weighting_details 'w=1/[\s^2^(Fo^2^)+(0.0980P)^2^+0.1100P] where P=(Fo^2^+2Fc^2^)/3'
_refine_ls_weighting_scheme calc
_refine_ls_wR_factor_gt 0.1429
_refine_ls_wR_factor_ref 0.1551
_reflns_number_gt 4299
_reflns_number_total 5616
_reflns_threshold_expression 'I > 2\s(I)'
_cod_data_source_file jx3069sup1.cif
_cod_data_source_block rt3120a
_cod_database_code 2022543
_shelx_space_group_comment
;
The symmetry employed for this shelxl refinement is uniquely defined
by the following loop, which should always be used as a source of
symmetry information in preference to the above space-group names.
They are only intended as comments.
;
_shelx_estimated_absorpt_t_min 0.988
_shelx_estimated_absorpt_t_max 0.996

loop_
_space_group_symop_operation_xyz
'x, y, z'
'-x, -y, -z'

loop_
_atom_site_type_symbol
_atom_site_label
_atom_site_fract_x
_atom_site_fract_y
_atom_site_fract_z
_atom_site_U_iso_or_equiv
_atom_site_adp_type
_atom_site_calc_flag
_atom_site_occupancy
_atom_site_disorder_assembly
_atom_site_disorder_group
O O1 0.44101(15) 0.42638(13) 0.19048(8) 0.0203(3) Uani d 1 . .
O O2 0.64296(14) 0.47120(13) 0.30973(9) 0.0203(3) Uani d 1 . .
O O3 0.60115(14) 0.20985(14) 0.48549(8) 0.0195(3) Uani d 1 . .
O O4 0.29340(15) 0.22733(14) 0.41911(8) 0.0206(3) Uani d 1 . .
O O5 0.40223(15) -0.08902(14) 0.25741(8) 0.0216(3) Uani d 1 . .
O O6 0.61002(15) -0.06883(14) 0.10545(9) 0.0204(3) Uani d 1 . .
O O7 0.88064(14) 0.17810(14) 0.16225(8) 0.0191(3) Uani d 1 . .
O O8 0.86476(15) 0.07147(14) 0.33782(9) 0.0226(3) Uani d 1 . .
N N1 0.32801(17) 0.14872(16) 0.20337(10) 0.0168(3) Uani d 1 . .
N N2 0.88733(17) 0.30143(16) 0.36340(10) 0.0169(3) Uani d 1 . .
C C1 0.3015(2) 0.27074(19) 0.13027(12) 0.0173(4) Uani d 1 . .
C C2 0.2151(2) 0.2489(2) 0.06742(12) 0.0203(4) Uani d 1 . .
H H2 0.176882 0.151198 0.070669 0.024 Uiso calc 1 . .
C C3 0.1839(2) 0.3700(2) -0.00076(13) 0.0241(4) Uani d 1 . .
H H3 0.126591 0.354593 -0.044561 0.029 Uiso calc 1 . .
C C4 0.2371(2) 0.5121(2) -0.00385(13) 0.0260(4) Uani d 1 . .
H H4 0.214218 0.594813 -0.049455 0.031 Uiso calc 1 . .
C C5 0.3237(2) 0.5359(2) 0.05873(13) 0.0236(4) Uani d 1 . .
H H5 0.359980 0.634222 0.055679 0.028 Uiso calc 1 . .
C C6 0.3571(2) 0.4152(2) 0.12598(12) 0.0191(4) Uani d 1 . .
C C7 0.4704(2) 0.57326(19) 0.20148(12) 0.0192(4) Uani d 1 . .
H H7A 0.378859 0.637157 0.191292 0.023 Uiso calc 1 . .
H H7B 0.560673 0.622095 0.159356 0.023 Uiso calc 1 . .
C C8 0.5033(2) 0.5523(2) 0.29408(12) 0.0188(4) Uani d 1 . .
H H8A 0.512668 0.651936 0.306110 0.023 Uiso calc 1 . .
H H8B 0.414872 0.497122 0.335073 0.023 Uiso calc 1 . .
C C9 0.7790(2) 0.54945(19) 0.30224(12) 0.0173(4) Uani d 1 . .
C C10 0.7995(2) 0.7039(2) 0.26952(12) 0.0210(4) Uani d 1 . .
H H10 0.716084 0.763526 0.248478 0.025 Uiso calc 1 . .
C C11 0.9428(2) 0.7711(2) 0.26767(13) 0.0214(4) Uani d 1 . .
H H11 0.955957 0.876920 0.246048 0.026 Uiso calc 1 . .
C C12 1.0667(2) 0.6854(2) 0.29704(13) 0.0220(4) Uani d 1 . .
H H12 1.163794 0.732085 0.296146 0.026 Uiso calc 1 . .
C C13 1.0468(2) 0.5303(2) 0.32781(12) 0.0198(4) Uani d 1 . .
H H13 1.131366 0.471035 0.347533 0.024 Uiso calc 1 . .
C C14 0.9052(2) 0.46122(19) 0.33003(12) 0.0171(4) Uani d 1 . .
C C15 0.8781(2) 0.2399(2) 0.45873(12) 0.0203(4) Uani d 1 . .
H H15A 0.967303 0.279369 0.479382 0.024 Uiso calc 1 . .
H H15B 0.886126 0.129292 0.471632 0.024 Uiso calc 1 . .
C C16 0.7293(2) 0.2791(2) 0.50836(12) 0.0213(4) Uani d 1 . .
H H16A 0.732296 0.243579 0.572231 0.026 Uiso calc 1 . .
H H16B 0.717464 0.389428 0.493655 0.026 Uiso calc 1 . .
C C17 0.4588(2) 0.2471(2) 0.52952(12) 0.0205(4) Uani d 1 . .
H H17A 0.445649 0.357223 0.512292 0.025 Uiso calc 1 . .
H H17B 0.460532 0.216276 0.593635 0.025 Uiso calc 1 . .
C C18 0.3245(2) 0.1700(2) 0.50723(12) 0.0205(4) Uani d 1 . .
H H18A 0.346076 0.061515 0.516833 0.025 Uiso calc 1 . .
H H18B 0.230292 0.180254 0.547854 0.025 Uiso calc 1 . .
C C19 0.3725(2) 0.1551(2) 0.35648(12) 0.0184(4) Uani d 1 . .
H H19A 0.398355 0.050782 0.385144 0.022 Uiso calc 1 . .
H H19B 0.469527 0.210707 0.326406 0.022 Uiso calc 1 . .
C C20 0.2576(2) 0.1568(2) 0.29175(11) 0.0184(4) Uani d 1 . .
H H20A 0.183783 0.070817 0.316469 0.022 Uiso calc 1 . .
H H20B 0.197091 0.249865 0.286280 0.022 Uiso calc 1 . .
C C21 0.3958(2) 0.01878(19) 0.19436(12) 0.0178(4) Uani d 1 . .
C C22 0.4684(2) 0.0099(2) 0.10247(12) 0.0200(4) Uani d 1 . .
H H22A 0.394962 -0.041975 0.076929 0.024 Uiso calc 1 . .
H H22B 0.488160 0.112670 0.064228 0.024 Uiso calc 1 . .
C C23 0.7413(2) 0.0273(2) 0.09789(12) 0.0203(4) Uani d 1 . .
H H23A 0.749495 0.103696 0.041058 0.024 Uiso calc 1 . .
H H23B 0.836467 -0.033081 0.097726 0.024 Uiso calc 1 . .
C C24 0.7333(2) 0.1066(2) 0.17133(12) 0.0195(4) Uani d 1 . .
H H24A 0.650201 0.181795 0.166242 0.023 Uiso calc 1 . .
H H24B 0.711312 0.033313 0.229150 0.023 Uiso calc 1 . .
C C25 0.8817(2) 0.28347(19) 0.21289(12) 0.0183(4) Uani d 1 . .
H H25A 0.791283 0.349453 0.204026 0.022 Uiso calc 1 . .
H H25B 0.977002 0.347178 0.192474 0.022 Uiso calc 1 . .
C C26 0.87562(19) 0.20771(19) 0.31107(12) 0.0173(4) Uani d 1 . .

loop_
_atom_site_aniso_label
_atom_site_aniso_U_11
_atom_site_aniso_U_22
_atom_site_aniso_U_33
_atom_site_aniso_U_12
_atom_site_aniso_U_13
_atom_site_aniso_U_23
O1 0.0229(7) 0.0161(6) 0.0237(7) 0.0043(5) -0.0109(5) -0.0043(5)
O2 0.0136(6) 0.0157(6) 0.0327(7) 0.0045(5) -0.0094(5) -0.0051(5)
O3 0.0153(6) 0.0215(6) 0.0234(7) 0.0037(5) -0.0047(5) -0.0076(5)
O4 0.0214(7) 0.0227(6) 0.0190(6) 0.0094(5) -0.0059(5) -0.0063(5)
O5 0.0241(7) 0.0164(6) 0.0234(7) 0.0035(5) -0.0050(5) -0.0026(5)
O6 0.0175(7) 0.0183(6) 0.0277(7) 0.0052(5) -0.0067(5) -0.0086(5)
O7 0.0140(6) 0.0202(6) 0.0237(7) 0.0014(5) -0.0020(5) -0.0070(5)
O8 0.0239(7) 0.0164(6) 0.0266(7) 0.0030(5) -0.0062(6) -0.0027(5)
N1 0.0159(7) 0.0170(7) 0.0174(7) 0.0045(6) -0.0046(6) -0.0034(6)
N2 0.0134(7) 0.0160(7) 0.0209(8) 0.0036(5) -0.0050(6) -0.0029(6)
C1 0.0145(8) 0.0177(8) 0.0184(8) 0.0060(6) -0.0025(7) -0.0023(7)
C2 0.0173(9) 0.0228(9) 0.0217(9) 0.0043(7) -0.0041(7) -0.0065(7)
C3 0.0214(10) 0.0306(10) 0.0223(9) 0.0082(8) -0.0102(7) -0.0073(8)
C4 0.0268(10) 0.0265(10) 0.0225(9) 0.0084(8) -0.0078(8) -0.0001(8)
C5 0.0248(10) 0.0187(9) 0.0263(10) 0.0036(7) -0.0079(8) -0.0018(7)
C6 0.0162(9) 0.0219(9) 0.0198(9) 0.0057(7) -0.0060(7) -0.0047(7)
C7 0.0164(9) 0.0144(8) 0.0268(9) 0.0040(6) -0.0062(7) -0.0038(7)
C8 0.0123(8) 0.0177(8) 0.0274(9) 0.0052(6) -0.0052(7) -0.0062(7)
C9 0.0135(8) 0.0193(8) 0.0208(9) 0.0022(6) -0.0056(7) -0.0068(7)
C10 0.0200(9) 0.0176(9) 0.0258(10) 0.0056(7) -0.0066(7) -0.0048(7)
C11 0.0217(9) 0.0158(8) 0.0267(10) 0.0005(7) -0.0038(7) -0.0050(7)
C12 0.0164(9) 0.0223(9) 0.0291(10) -0.0002(7) -0.0050(7) -0.0088(8)
C13 0.0148(9) 0.0212(9) 0.0258(9) 0.0063(7) -0.0074(7) -0.0080(7)
C14 0.0160(9) 0.0167(8) 0.0199(9) 0.0042(6) -0.0046(7) -0.0061(7)
C15 0.0184(9) 0.0209(9) 0.0221(9) 0.0044(7) -0.0090(7) -0.0031(7)
C16 0.0213(9) 0.0234(9) 0.0207(9) 0.0022(7) -0.0066(7) -0.0064(7)
C17 0.0197(9) 0.0207(9) 0.0221(9) 0.0066(7) -0.0046(7) -0.0068(7)
C18 0.0197(9) 0.0226(9) 0.0187(9) 0.0038(7) -0.0033(7) -0.0040(7)
C19 0.0163(9) 0.0202(8) 0.0188(9) 0.0056(7) -0.0042(7) -0.0048(7)
C20 0.0154(8) 0.0200(9) 0.0191(9) 0.0042(7) -0.0024(7) -0.0037(7)
C21 0.0153(8) 0.0168(8) 0.0219(9) 0.0010(6) -0.0047(7) -0.0051(7)
C22 0.0187(9) 0.0204(9) 0.0231(9) 0.0058(7) -0.0065(7) -0.0079(7)
C23 0.0164(9) 0.0208(9) 0.0241(9) 0.0019(7) -0.0042(7) -0.0057(7)
C24 0.0155(9) 0.0192(9) 0.0240(9) 0.0017(7) -0.0037(7) -0.0051(7)
C25 0.0162(9) 0.0167(8) 0.0224(9) 0.0042(7) -0.0043(7) -0.0049(7)
C26 0.0088(8) 0.0190(8) 0.0234(9) 0.0036(6) -0.0035(7) -0.0037(7)

loop_
_atom_type_symbol
_atom_type_description
_atom_type_scat_dispersion_real
_atom_type_scat_dispersion_imag
_atom_type_scat_source
C C 0.0033 0.0016 'International Tables Vol C Tables 4.2.6.8 and 6.1.1.4'
H H 0.0000 0.0000 'International Tables Vol C Tables 4.2.6.8 and 6.1.1.4'
N N 0.0061 0.0033 'International Tables Vol C Tables 4.2.6.8 and 6.1.1.4'
O O 0.0106 0.0060 'International Tables Vol C Tables 4.2.6.8 and 6.1.1.4'

loop_
_geom_angle_atom_site_label_1
_geom_angle_atom_site_label_2
_geom_angle_atom_site_label_3
_geom_angle_site_symmetry_1
_geom_angle_site_symmetry_3
_geom_angle
_geom_angle_publ_flag
C6 O1 C7 . . 118.32(13) ?
C9 O2 C8 . . 119.20(14) ?
C17 O3 C16 . . 110.95(14) ?
C19 O4 C18 . . 115.36(13) ?
C22 O6 C23 . . 112.73(14) ?
C25 O7 C24 . . 113.30(14) ?
C21 N1 C1 . . 123.47(15) ?
C21 N1 C20 . . 118.06(14) ?
C1 N1 C20 . . 117.85(14) ?
C26 N2 C14 . . 122.69(15) ?
C26 N2 C15 . . 119.75(15) ?
C14 N2 C15 . . 117.54(14) ?
C2 C1 C6 . . 119.94(16) ?
C2 C1 N1 . . 121.00(16) ?
C6 C1 N1 . . 118.96(16) ?
C1 C2 C3 . . 120.33(18) ?
C1 C2 H2 . . 119.8 ?
C3 C2 H2 . . 119.8 ?
C4 C3 C2 . . 119.39(18) ?
C4 C3 H3 . . 120.3 ?
C2 C3 H3 . . 120.3 ?
C3 C4 C5 . . 120.98(18) ?
C3 C4 H4 . . 119.5 ?
C5 C4 H4 . . 119.5 ?
C4 C5 C6 . . 119.78(18) ?
C4 C5 H5 . . 120.1 ?
C6 C5 H5 . . 120.1 ?
O1 C6 C5 . . 124.43(17) ?
O1 C6 C1 . . 116.01(15) ?
C5 C6 C1 . . 119.56(17) ?
O1 C7 C8 . . 106.91(14) ?
O1 C7 H7A . . 110.3 ?
C8 C7 H7A . . 110.3 ?
O1 C7 H7B . . 110.3 ?
C8 C7 H7B . . 110.3 ?
H7A C7 H7B . . 108.6 ?
O2 C8 C7 . . 112.33(15) ?
O2 C8 H8A . . 109.1 ?
C7 C8 H8A . . 109.1 ?
O2 C8 H8B . . 109.1 ?
C7 C8 H8B . . 109.1 ?
H8A C8 H8B . . 107.9 ?
O2 C9 C10 . . 125.27(16) ?
O2 C9 C14 . . 115.06(15) ?
C10 C9 C14 . . 119.67(16) ?
C9 C10 C11 . . 119.84(16) ?
C9 C10 H10 . . 120.1 ?
C11 C10 H10 . . 120.1 ?
C12 C11 C10 . . 120.82(17) ?
C12 C11 H11 . . 119.6 ?
C10 C11 H11 . . 119.6 ?
C11 C12 C13 . . 119.21(17) ?
C11 C12 H12 . . 120.4 ?
C13 C12 H12 . . 120.4 ?
C14 C13 C12 . . 120.85(16) ?
C14 C13 H13 . . 119.6 ?
C12 C13 H13 . . 119.6 ?
C13 C14 C9 . . 119.55(16) ?
C13 C14 N2 . . 119.63(15) ?
C9 C14 N2 . . 120.78(15) ?
N2 C15 C16 . . 112.61(14) ?
N2 C15 H15A . . 109.1 ?
C16 C15 H15A . . 109.1 ?
N2 C15 H15B . . 109.1 ?
C16 C15 H15B . . 109.1 ?
H15A C15 H15B . . 107.8 ?
O3 C16 C15 . . 109.42(15) ?
O3 C16 H16A . . 109.8 ?
C15 C16 H16A . . 109.8 ?
O3 C16 H16B . . 109.8 ?
C15 C16 H16B . . 109.8 ?
H16A C16 H16B . . 108.2 ?
O3 C17 C18 . . 110.67(15) ?
O3 C17 H17A . . 109.5 ?
C18 C17 H17A . . 109.5 ?
O3 C17 H17B . . 109.5 ?
C18 C17 H17B . . 109.5 ?
H17A C17 H17B . . 108.1 ?
O4 C18 C17 . . 114.05(15) ?
O4 C18 H18A . . 108.7 ?
C17 C18 H18A . . 108.7 ?
O4 C18 H18B . . 108.7 ?
C17 C18 H18B . . 108.7 ?
H18A C18 H18B . . 107.6 ?
O4 C19 C20 . . 104.50(14) ?
O4 C19 H19A . . 110.9 ?
C20 C19 H19A . . 110.9 ?
O4 C19 H19B . . 110.9 ?
C20 C19 H19B . . 110.9 ?
H19A C19 H19B . . 108.9 ?
N1 C20 C19 . . 115.15(15) ?
N1 C20 H20A . . 108.5 ?
C19 C20 H20A . . 108.5 ?
N1 C20 H20B . . 108.5 ?
C19 C20 H20B . . 108.5 ?
H20A C20 H20B . . 107.5 ?
O5 C21 N1 . . 121.89(17) ?
O5 C21 C22 . . 119.93(16) ?
N1 C21 C22 . . 118.17(15) ?
O6 C22 C21 . . 111.05(14) ?
O6 C22 H22A . . 109.4 ?
C21 C22 H22A . . 109.4 ?
O6 C22 H22B . . 109.4 ?
C21 C22 H22B . . 109.4 ?
H22A C22 H22B . . 108.0 ?
O6 C23 C24 . . 113.39(15) ?
O6 C23 H23A . . 108.9 ?
C24 C23 H23A . . 108.9 ?
O6 C23 H23B . . 108.9 ?
C24 C23 H23B . . 108.9 ?
H23A C23 H23B . . 107.7 ?
O7 C24 C23 . . 106.43(15) ?
O7 C24 H24A . . 110.4 ?
C23 C24 H24A . . 110.4 ?
O7 C24 H24B . . 110.4 ?
C23 C24 H24B . . 110.4 ?
H24A C24 H24B . . 108.6 ?
O7 C25 C26 . . 112.23(14) ?
O7 C25 H25A . . 109.2 ?
C26 C25 H25A . . 109.2 ?
O7 C25 H25B . . 109.2 ?
C26 C25 H25B . . 109.2 ?
H25A C25 H25B . . 107.9 ?
O8 C26 N2 . . 123.67(17) ?
O8 C26 C25 . . 120.61(16) ?
N2 C26 C25 . . 115.70(15) ?

loop_
_geom_bond_atom_site_label_1
_geom_bond_atom_site_label_2
_geom_bond_site_symmetry_2
_geom_bond_distance
_geom_bond_publ_flag
O1 C6 . 1.364(2) ?
O1 C7 . 1.437(2) ?
O2 C9 . 1.369(2) ?
O2 C8 . 1.434(2) ?
O3 C17 . 1.418(2) ?
O3 C16 . 1.425(2) ?
O4 C19 . 1.429(2) ?
O4 C18 . 1.430(2) ?
O5 C21 . 1.227(2) ?
O6 C22 . 1.420(2) ?
O6 C23 . 1.428(2) ?
O7 C25 . 1.410(2) ?
O7 C24 . 1.422(2) ?
O8 C26 . 1.219(2) ?
N1 C21 . 1.357(2) ?
N1 C1 . 1.440(2) ?
N1 C20 . 1.474(2) ?
N2 C26 . 1.355(2) ?
N2 C14 . 1.435(2) ?
N2 C15 . 1.471(2) ?
C1 C2 . 1.386(3) ?
C1 C6 . 1.403(3) ?
C2 C3 . 1.398(3) ?
C2 H2 . 0.9500 ?
C3 C4 . 1.381(3) ?
C3 H3 . 0.9500 ?
C4 C5 . 1.389(3) ?
C4 H4 . 0.9500 ?
C5 C6 . 1.393(2) ?
C5 H5 . 0.9500 ?
C7 C8 . 1.504(3) ?
C7 H7A . 0.9900 ?
C7 H7B . 0.9900 ?
C8 H8A . 0.9900 ?
C8 H8B . 0.9900 ?
C9 C10 . 1.390(3) ?
C9 C14 . 1.409(2) ?
C10 C11 . 1.392(3) ?
C10 H10 . 0.9500 ?
C11 C12 . 1.389(3) ?
C11 H11 . 0.9500 ?
C12 C13 . 1.392(3) ?
C12 H12 . 0.9500 ?
C13 C14 . 1.387(3) ?
C13 H13 . 0.9500 ?
C15 C16 . 1.509(3) ?
C15 H15A . 0.9900 ?
C15 H15B . 0.9900 ?
C16 H16A . 0.9900 ?
C16 H16B . 0.9900 ?
C17 C18 . 1.503(3) ?
C17 H17A . 0.9900 ?
C17 H17B . 0.9900 ?
C18 H18A . 0.9900 ?
C18 H18B . 0.9900 ?
C19 C20 . 1.529(2) ?
C19 H19A . 0.9900 ?
C19 H19B . 0.9900 ?
C20 H20A . 0.9900 ?
C20 H20B . 0.9900 ?
C21 C22 . 1.532(3) ?
C22 H22A . 0.9900 ?
C22 H22B . 0.9900 ?
C23 C24 . 1.520(3) ?
C23 H23A . 0.9900 ?
C23 H23B . 0.9900 ?
C24 H24A . 0.9900 ?
C24 H24B . 0.9900 ?
C25 C26 . 1.536(2) ?
C25 H25A . 0.9900 ?
C25 H25B . 0.9900 ?

loop_
_geom_hbond_atom_site_label_D
_geom_hbond_atom_site_label_H
_geom_hbond_atom_site_label_A
_geom_hbond_site_symmetry_A
_geom_hbond_distance_DH
_geom_hbond_distance_HA
_geom_hbond_distance_DA
_geom_hbond_angle_DHA
_geom_hbond_publ_flag
C8 H8A O5 1_565 0.99 2.53 3.331(3) 137.6 yes
C18 H18A O3 2_656 0.99 2.54 3.521(3) 170.5 yes
C18 H18B O8 2_656 0.99 2.62 3.154(2) 113.8 yes
C19 H19B O1 . 0.99 2.58 3.138(2) 115.8 yes
C24 H24B O8 . 0.99 2.42 2.971(2) 114.6 yes
C25 H25A O2 . 0.99 2.46 3.166(2) 127.8 yes

loop_
_geom_torsion_atom_site_label_1
_geom_torsion_atom_site_label_2
_geom_torsion_atom_site_label_3
_geom_torsion_atom_site_label_4
_geom_torsion_site_symmetry_1
_geom_torsion_site_symmetry_2
_geom_torsion_site_symmetry_3
_geom_torsion_site_symmetry_4
_geom_torsion
_geom_torsion_publ_flag
C21 N1 C1 C2 . . . . 57.2(2) ?
C20 N1 C1 C2 . . . . -113.65(19) ?
C21 N1 C1 C6 . . . . -126.47(19) ?
C20 N1 C1 C6 . . . . 62.7(2) ?
C6 C1 C2 C3 . . . . 0.5(3) ?
N1 C1 C2 C3 . . . . 176.82(16) ?
C1 C2 C3 C4 . . . . -1.4(3) ?
C2 C3 C4 C5 . . . . 1.3(3) ?
C3 C4 C5 C6 . . . . -0.3(3) ?
C7 O1 C6 C5 . . . . 13.4(3) ?
C7 O1 C6 C1 . . . . -166.02(15) ?
C4 C5 C6 O1 . . . . 179.96(18) ?
C4 C5 C6 C1 . . . . -0.6(3) ?
C2 C1 C6 O1 . . . . 179.99(16) ?
N1 C1 C6 O1 . . . . 3.6(2) ?
C2 C1 C6 C5 . . . . 0.5(3) ?
N1 C1 C6 C5 . . . . -175.88(16) ?
C6 O1 C7 C8 . . . . 157.37(15) ?
C9 O2 C8 C7 . . . . 95.23(18) ?
O1 C7 C8 O2 . . . . 65.04(18) ?
C8 O2 C9 C10 . . . . -8.7(3) ?
C8 O2 C9 C14 . . . . 171.92(16) ?
O2 C9 C10 C11 . . . . 178.08(17) ?
C14 C9 C10 C11 . . . . -2.6(3) ?
C9 C10 C11 C12 . . . . 0.9(3) ?
C10 C11 C12 C13 . . . . 0.6(3) ?
C11 C12 C13 C14 . . . . -0.5(3) ?
C12 C13 C14 C9 . . . . -1.1(3) ?
C12 C13 C14 N2 . . . . -178.99(17) ?
O2 C9 C14 C13 . . . . -177.90(16) ?
C10 C9 C14 C13 . . . . 2.7(3) ?
O2 C9 C14 N2 . . . . -0.1(3) ?
C10 C9 C14 N2 . . . . -179.50(16) ?
C26 N2 C14 C13 . . . . -108.1(2) ?
C15 N2 C14 C13 . . . . 73.3(2) ?
C26 N2 C14 C9 . . . . 74.1(2) ?
C15 N2 C14 C9 . . . . -104.50(19) ?
C26 N2 C15 C16 . . . . -109.25(18) ?
C14 N2 C15 C16 . . . . 69.4(2) ?
C17 O3 C16 C15 . . . . -178.67(14) ?
N2 C15 C16 O3 . . . . 64.60(19) ?
C16 O3 C17 C18 . . . . -178.28(14) ?
C19 O4 C18 C17 . . . . 90.55(19) ?
O3 C17 C18 O4 . . . . -70.31(19) ?
C18 O4 C19 C20 . . . . 145.18(15) ?
C21 N1 C20 C19 . . . . 68.4(2) ?
C1 N1 C20 C19 . . . . -120.32(17) ?
O4 C19 C20 N1 . . . . 155.45(14) ?
C1 N1 C21 O5 . . . . -172.26(16) ?
C20 N1 C21 O5 . . . . -1.5(3) ?
C1 N1 C21 C22 . . . . 8.9(2) ?
C20 N1 C21 C22 . . . . 179.71(15) ?
C23 O6 C22 C21 . . . . -88.85(17) ?
O5 C21 C22 O6 . . . . -38.4(2) ?
N1 C21 C22 O6 . . . . 140.45(16) ?
C22 O6 C23 C24 . . . . 61.11(19) ?
C25 O7 C24 C23 . . . . 166.72(14) ?
O6 C23 C24 O7 . . . . 171.16(13) ?
C24 O7 C25 C26 . . . . 73.44(18) ?
C14 N2 C26 O8 . . . . 177.89(16) ?
C15 N2 C26 O8 . . . . -3.6(3) ?
C14 N2 C26 C25 . . . . -0.3(2) ?
C15 N2 C26 C25 . . . . 178.21(14) ?
O7 C25 C26 O8 . . . . -2.8(2) ?
O7 C25 C26 N2 . . . . 175.51(14) ?

_cod_database_fobs_code 2022543
